data_7153815
loop_
_publ_author_name
'Prasad, Karothu Durga'
'Trinath, Jamma'
'Biswas, Ansuman'
'Sekar, Kanagaraj'
'Balaji, Kithiganahalli N.'
'Guru Row, Tayur N.'

_publ_section_title
;
 Alkyl chain substituted 1,9-pyrazoloanthrones exhibit prominent
 inhibitory effect on c-Jun N-terminal kinase (JNK).
;
_journal_issue 26
_journal_name_full 'Organic &amp; biomolecular chemistry'
_journal_page_first 4656
_journal_page_last 4662
_journal_paper_doi 10.1039/c4ob00548a
_journal_volume 12
_journal_year 2014
_chemical_compound_source 'see text'
_chemical_formula_moiety 'C18 H16 N2 O'
_chemical_formula_sum 'C18 H16 N2 O'
_chemical_formula_weight 276.33
_chemical_name_systematic ?
_space_group_IT_number 19
_symmetry_cell_setting orthorhombic
_symmetry_Int_Tables_number 19
_symmetry_space_group_name_Hall 'P 2ac 2ab'
_symmetry_space_group_name_H-M 'P 21 21 21'
_atom_sites_solution_hydrogens geom
_atom_sites_solution_primary direct
_atom_sites_solution_secondary difmap
_cell_angle_alpha 90
_cell_angle_beta 90
_cell_angle_gamma 90
_cell_formula_units_Z 4
_cell_length_a 4.9093(5)
_cell_length_b 14.694(2)
_cell_length_c 19.032(2)
_cell_measurement_reflns_used 9877
_cell_measurement_temperature 290(1)
_cell_measurement_theta_max 27.0
_cell_measurement_theta_min 2.5
_cell_volume 1372.9(3)
_computing_cell_refinement 'CrysAlisPro CCD (Oxford Diffraction, 2009)'
_computing_data_collection 'CrysAlisPro CCD (Oxford Diffraction, 2009)'
_computing_data_reduction 'CrysAlisPro RED (Oxford Diffraction, 2009)'
_computing_molecular_graphics 'Ortep-3 (Farrugia, 1997) and CAMERON (Watkin et al., 1993)'
_computing_publication_material 'WinGX (Farrugia, 1999)'
_computing_structure_refinement 'SHELXL97 (Sheldrick, 2008)'
_computing_structure_solution 'SHELXS97  (Sheldrick, 2008)'
_diffrn_ambient_temperature 290(1)
_diffrn_measured_fraction_theta_full 0.999
_diffrn_measured_fraction_theta_max 0.999
_diffrn_measurement_device_type 'Oxford Xcalibur,Eos(Nova) CCD detector'
_diffrn_measurement_method 'f\w scans'
_diffrn_radiation_monochromator graphite
_diffrn_radiation_probe x-ray
_diffrn_radiation_source 'Enhance (Mo) X-ray Source'
_diffrn_radiation_type MoK\a
_diffrn_radiation_wavelength 0.71073
_diffrn_reflns_av_R_equivalents 0.0936
_diffrn_reflns_av_sigmaI/netI 0.1259
_diffrn_reflns_limit_h_max 6
_diffrn_reflns_limit_h_min -6
_diffrn_reflns_limit_k_max 18
_diffrn_reflns_limit_k_min -18
_diffrn_reflns_limit_l_max 23
_diffrn_reflns_limit_l_min -24
_diffrn_reflns_number 9877
_diffrn_reflns_reduction_process
;
;
_diffrn_reflns_theta_full 27.00
_diffrn_reflns_theta_max 27.00
_diffrn_reflns_theta_min 2.55
_exptl_absorpt_coefficient_mu 0.084
_exptl_absorpt_correction_T_max 0.9834
_exptl_absorpt_correction_T_min 0.9752
_exptl_absorpt_correction_type multi-scan
_exptl_absorpt_process_details 'CrysAlis RED (Oxford Diffraction,2009)'
_exptl_crystal_colour colorless
_exptl_crystal_density_diffrn 1.337
_exptl_crystal_density_method 'Not Measured'
_exptl_crystal_description block
_exptl_crystal_F_000 584
_exptl_crystal_size_max 0.30
_exptl_crystal_size_mid 0.20
_exptl_crystal_size_min 0.20
_refine_diff_density_max 0.257
_refine_diff_density_min -0.216
_refine_diff_density_rms 0.054
_refine_ls_abs_structure_details 'Flack H D (1983), Acta Cryst. A39, 876-881'
_refine_ls_abs_structure_Flack -1(4)
_refine_ls_extinction_coef 0.013(4)
_refine_ls_extinction_expression Fc^*^=kFc[1+0.001xFc^2^\l^3^/sin(2\q)]^-1/4^
_refine_ls_extinction_method SHELXL
_refine_ls_goodness_of_fit_ref 0.863
_refine_ls_hydrogen_treatment constr
_refine_ls_matrix_type full
_refine_ls_number_parameters 192
_refine_ls_number_reflns 3001
_refine_ls_number_restraints 0
_refine_ls_restrained_S_all 0.863
_refine_ls_R_factor_all 0.1205
_refine_ls_R_factor_gt 0.0669
_refine_ls_shift/su_max 0.000
_refine_ls_shift/su_mean 0.000
_refine_ls_structure_factor_coef Fsqd
_refine_ls_weighting_details 'calc w=1/[\s^2^(Fo^2^)+(0.1000P)^2^+0.0000P] where P=(Fo^2^+2Fc^2^)/3'
_refine_ls_weighting_scheme calc
_refine_ls_wR_factor_gt 0.1516
_refine_ls_wR_factor_ref 0.1926
_reflns_number_gt 1861
_reflns_number_total 3001
_reflns_threshold_expression >2sigma(I)
_cod_data_source_file c4ob00548a2.cif
_cod_data_source_block x
_cod_depositor_comments
;
The following automatic conversions were performed:

'_symmetry_cell_setting' value 'Orthorhombic' changed to
'orthorhombic' according to
/usr/data/users/saulius/crontab/automatic-downloads/rss-feeds/RSC/lib/dictionaries/cif_core.dic
dictionary named 'cif_core.dic' version 2.4.2 from 2011-04-26.

Automatic conversion script
Id: cif_fix_values 2281 2013-09-26 08:29:07Z andrius 

 Adding full bibliography for 7153814--7153819.cif.
;
_cod_database_code 7153815

loop_
_symmetry_equiv_pos_site_id
_symmetry_equiv_pos_as_xyz
1 x,y,z
2 1/2-x,-y,1/2+z
3 1/2+x,1/2-y,-z
4 -x,1/2+y,1/2-z

loop_
_atom_site_label
_atom_site_type_symbol
_atom_site_fract_x
_atom_site_fract_y
_atom_site_fract_z
_atom_site_U_iso_or_equiv
_atom_site_adp_type
_atom_site_occupancy
_atom_site_symmetry_multiplicity
_atom_site_calc_flag
_atom_site_refinement_flags
O O -0.1200(6) 0.8919(2) 0.67856(13) 0.0404(8) Uani 1 1 d .
C2 C 0.0086(7) 0.8037(2) 0.85586(18) 0.0229(8) Uani 1 1 d .
N3 N -0.2585(6) 0.6726(2) 0.90563(14) 0.0276(7) Uani 1 1 d .
C4 C -0.3492(7) 0.7175(2) 0.79541(18) 0.0246(8) Uani 1 1 d .
C5 C -0.1441(7) 0.8420(3) 0.73039(18) 0.0267(8) Uani 1 1 d .
C6 C -0.1899(7) 0.7313(2) 0.85577(17) 0.0237(8) Uani 1 1 d .
C7 C -0.3403(7) 0.7667(3) 0.73264(17) 0.0255(8) Uani 1 1 d .
N8 N -0.4647(6) 0.6208(2) 0.87727(16) 0.0286(7) Uani 1 1 d .
C9 C 0.3866(8) 0.9450(3) 0.8499(2) 0.0335(9) Uani 1 1 d .
H9 H 0.5145 0.9917 0.8479 0.040 Uiso 1 1 calc R
C10 C 0.3619(8) 0.8926(3) 0.90975(19) 0.0305(9) Uani 1 1 d .
H10 H 0.4722 0.9049 0.9483 0.037 Uiso 1 1 calc R
C11 C 0.1754(8) 0.8219(3) 0.91339(19) 0.0291(9) Uani 1 1 d .
H11 H 0.1617 0.7868 0.9539 0.035 Uiso 1 1 calc R
C12 C -0.7078(8) 0.6669(3) 0.69559(19) 0.0332(9) Uani 1 1 d .
H12 H -0.8292 0.6503 0.6603 0.040 Uiso 1 1 calc R
C13 C 0.0290(7) 0.8573(2) 0.79472(18) 0.0239(8) Uani 1 1 d .
C14 C -0.5242(7) 0.6470(3) 0.80973(18) 0.0254(8) Uani 1 1 d .
C15 C -0.5264(8) 0.7397(3) 0.68248(18) 0.0289(9) Uani 1 1 d .
H15 H -0.5325 0.7696 0.6395 0.035 Uiso 1 1 calc R
C16 C -0.5932(8) 0.5519(2) 0.92064(19) 0.0298(9) Uani 1 1 d .
H16B H -0.7463 0.5262 0.8953 0.036 Uiso 1 1 calc R
H16A H -0.6635 0.5804 0.9629 0.036 Uiso 1 1 calc R
C17 C -0.7139(8) 0.6190(3) 0.75843(19) 0.0314(9) Uani 1 1 d .
H17 H -0.8352 0.5715 0.7662 0.038 Uiso 1 1 calc R
C18 C -0.5277(8) 0.4119(3) 0.99481(19) 0.0333(9) Uani 1 1 d .
H18B H -0.5983 0.4470 1.0339 0.040 Uiso 1 1 calc R
H18A H -0.6790 0.3799 0.9733 0.040 Uiso 1 1 calc R
C19 C -0.3226(9) 0.3437(3) 1.0217(2) 0.0403(11) Uani 1 1 d .
H19A H -0.2529 0.3087 0.9830 0.060 Uiso 1 1 calc R
H19B H -0.4090 0.3038 1.0548 0.060 Uiso 1 1 calc R
H19C H -0.1754 0.3752 1.0443 0.060 Uiso 1 1 calc R
C20 C -0.4003(8) 0.4761(3) 0.94119(18) 0.0312(9) Uani 1 1 d .
H20A H -0.2355 0.5022 0.9608 0.037 Uiso 1 1 calc R
H20B H -0.3503 0.4418 0.8996 0.037 Uiso 1 1 calc R
C21 C 0.2207(8) 0.9278(3) 0.7931(2) 0.0315(9) Uani 1 1 d .
H21 H 0.2363 0.9636 0.7530 0.038 Uiso 1 1 calc R

loop_
_atom_site_aniso_label
_atom_site_aniso_U_11
_atom_site_aniso_U_22
_atom_site_aniso_U_33
_atom_site_aniso_U_23
_atom_site_aniso_U_13
_atom_site_aniso_U_12
O 0.0417(17) 0.0460(18) 0.0335(15) 0.0144(13) 0.0043(13) 0.0027(15)
C2 0.0193(17) 0.0255(19) 0.0240(17) -0.0028(15) 0.0058(15) 0.0046(15)
N3 0.0271(16) 0.0277(18) 0.0279(16) 0.0001(14) -0.0010(14) -0.0024(14)
C4 0.0237(18) 0.0256(19) 0.0245(17) -0.0054(15) 0.0015(16) 0.0042(16)
C5 0.0224(18) 0.028(2) 0.0297(19) 0.0044(15) 0.0103(16) 0.0059(17)
C6 0.0212(18) 0.027(2) 0.0227(17) 0.0020(15) 0.0001(15) 0.0033(15)
C7 0.0248(19) 0.030(2) 0.0214(17) -0.0028(15) 0.0030(15) 0.0029(17)
N8 0.0264(16) 0.0282(18) 0.0313(16) 0.0018(13) -0.0027(14) -0.0053(14)
C9 0.029(2) 0.026(2) 0.045(2) -0.0038(18) 0.006(2) -0.0043(16)
C10 0.0271(19) 0.032(2) 0.033(2) -0.0071(16) -0.0023(17) 0.0011(18)
C11 0.0255(19) 0.031(2) 0.0309(19) -0.0047(17) 0.0029(17) 0.0030(17)
C12 0.028(2) 0.040(2) 0.032(2) -0.0140(18) -0.0061(18) 0.0060(19)
C13 0.0191(17) 0.027(2) 0.0254(18) 0.0021(15) 0.0043(15) 0.0052(15)
C14 0.0203(17) 0.031(2) 0.0248(18) -0.0043(15) 0.0020(15) 0.0017(16)
C15 0.0279(19) 0.035(2) 0.0241(18) -0.0010(15) -0.0003(16) 0.0108(18)
C16 0.028(2) 0.025(2) 0.037(2) -0.0006(16) 0.0034(18) -0.0044(17)
C17 0.0234(19) 0.033(2) 0.038(2) -0.0063(18) -0.0011(17) 0.0031(17)
C18 0.033(2) 0.032(2) 0.035(2) 0.0003(17) 0.0067(18) -0.0054(18)
C19 0.045(3) 0.037(3) 0.039(2) 0.0044(18) -0.002(2) 0.002(2)
C20 0.035(2) 0.027(2) 0.032(2) -0.0018(16) 0.0036(18) -0.0075(18)
C21 0.0266(19) 0.031(2) 0.037(2) 0.0034(18) 0.0055(18) 0.0061(17)

loop_
_atom_type_symbol
_atom_type_description
_atom_type_scat_dispersion_real
_atom_type_scat_dispersion_imag
_atom_type_scat_source
O O 0.0106 0.0060 'International Tables Vol C Tables 4.2.6.8 and 6.1.1.4'
N N 0.0061 0.0033 'International Tables Vol C Tables 4.2.6.8 and 6.1.1.4'
H H 0.0000 0.0000 'International Tables Vol C Tables 4.2.6.8 and 6.1.1.4'
C C 0.0033 0.0016 'International Tables Vol C Tables 4.2.6.8 and 6.1.1.4'

loop_
_geom_angle_atom_site_label_1
_geom_angle_atom_site_label_2
_geom_angle_atom_site_label_3
_geom_angle
C11 C2 C13 120.0(3)
C11 C2 C6 122.6(3)
C13 C2 C6 117.4(3)
C6 N3 N8 105.4(3)
C14 C4 C7 125.4(3)
C14 C4 C6 107.2(3)
C7 C4 C6 127.4(3)
O C5 C7 122.3(3)
O C5 C13 120.4(3)
C7 C5 C13 117.3(3)
N3 C6 C4 110.5(3)
N3 C6 C2 130.6(3)
C4 C6 C2 118.9(3)
C15 C7 C4 114.9(3)
C15 C7 C5 129.2(3)
C4 C7 C5 115.8(3)
C14 N8 N3 111.6(3)
C14 N8 C16 129.5(3)
N3 N8 C16 118.9(3)
C21 C9 C10 119.5(4)
C9 C10 C11 121.2(4)
C10 C11 C2 119.5(3)
C17 C12 C15 123.3(3)
C21 C13 C2 118.7(3)
C21 C13 C5 118.1(3)
C2 C13 C5 123.2(3)
C4 C14 N8 105.4(3)
C4 C14 C17 119.7(3)
N8 C14 C17 134.9(4)
C7 C15 C12 120.9(3)
N8 C16 C20 112.9(3)
C12 C17 C14 115.7(4)
C19 C18 C20 111.3(3)
C16 C20 C18 111.8(3)
C9 C21 C13 121.1(4)

loop_
_geom_bond_atom_site_label_1
_geom_bond_atom_site_label_2
_geom_bond_distance
O C5 1.235(4)
C2 C11 1.393(5)
C2 C13 1.409(5)
C2 C6 1.443(5)
N3 C6 1.326(4)
N3 N8 1.377(4)
C4 C14 1.373(5)
C4 C7 1.397(5)
C4 C6 1.405(5)
C5 C7 1.467(5)
C5 C13 1.507(5)
C7 C15 1.380(5)
N8 C14 1.374(4)
N8 C16 1.450(5)
C9 C21 1.377(5)
C9 C10 1.381(5)
C10 C11 1.387(5)
C12 C17 1.388(5)
C12 C15 1.413(5)
C13 C21 1.400(5)
C14 C17 1.411(5)
C16 C20 1.514(5)
C18 C19 1.510(6)
C18 C20 1.523(5)

loop_
_geom_torsion_atom_site_label_1
_geom_torsion_atom_site_label_2
_geom_torsion_atom_site_label_3
_geom_torsion_atom_site_label_4
_geom_torsion
N8 N3 C6 C4 -0.3(4)
N8 N3 C6 C2 178.3(3)
C14 C4 C6 N3 0.3(4)
C7 C4 C6 N3 178.8(3)
C14 C4 C6 C2 -178.4(3)
C7 C4 C6 C2 0.1(6)
C11 C2 C6 N3 1.7(6)
C13 C2 C6 N3 -177.9(4)
C11 C2 C6 C4 -179.8(3)
C13 C2 C6 C4 0.5(5)
C14 C4 C7 C15 -0.1(5)
C6 C4 C7 C15 -178.3(4)
C14 C4 C7 C5 177.4(3)
C6 C4 C7 C5 -0.9(5)
O C5 C7 C15 -1.5(6)
C13 C5 C7 C15 178.0(4)
O C5 C7 C4 -178.5(3)
C13 C5 C7 C4 1.0(5)
C6 N3 N8 C14 0.1(4)
C6 N3 N8 C16 -177.3(3)
C21 C9 C10 C11 1.0(6)
C9 C10 C11 C2 -0.4(5)
C13 C2 C11 C10 -0.4(5)
C6 C2 C11 C10 180.0(3)
C11 C2 C13 C21 0.7(5)
C6 C2 C13 C21 -179.7(3)
C11 C2 C13 C5 -180.0(3)
C6 C2 C13 C5 -0.3(5)
O C5 C13 C21 -1.6(5)
C7 C5 C13 C21 178.9(3)
O C5 C13 C2 179.0(3)
C7 C5 C13 C2 -0.5(5)
C7 C4 C14 N8 -178.8(3)
C6 C4 C14 N8 -0.2(4)
C7 C4 C14 C17 0.3(6)
C6 C4 C14 C17 178.9(3)
N3 N8 C14 C4 0.1(4)
C16 N8 C14 C4 177.2(3)
N3 N8 C14 C17 -178.8(4)
C16 N8 C14 C17 -1.7(7)
C4 C7 C15 C12 -0.3(5)
C5 C7 C15 C12 -177.4(3)
C17 C12 C15 C7 0.5(6)
C14 N8 C16 C20 118.1(4)
N3 N8 C16 C20 -65.0(4)
C15 C12 C17 C14 -0.3(5)
C4 C14 C17 C12 -0.1(5)
N8 C14 C17 C12 178.6(4)
N8 C16 C20 C18 172.0(3)
C19 C18 C20 C16 -172.9(3)
C10 C9 C21 C13 -0.7(6)
C2 C13 C21 C9 -0.1(5)
C5 C13 C21 C9 -179.5(3)
